data_4503744
loop_
_publ_author_name
'Chen, Zhenxia'
'Zhou, Yaming'
'Weng, Linhong'
'Zhao, Dongyuan'

_publ_section_title
;
 Mixed-Solvothermal Syntheses and Structures of Six New Zinc
 Phosphonocarboxylates with Zeolite-type and Pillar-Layered Frameworks
;
_journal_issue 11
_journal_name_full 'Crystal Growth &amp; Design'
_journal_page_first 4045
_journal_paper_doi 10.1021/cg800374s
_journal_volume 8
_journal_year 2008
_chemical_formula_sum 'C21 H33 N3 O12 P2 Zn2'
_chemical_formula_weight 712.18
_chemical_name_systematic
; 
 ? 
;
_space_group_IT_number 2
_symmetry_cell_setting triclinic
_symmetry_space_group_name_Hall '-P 1'
_symmetry_space_group_name_H-M 'P -1'
_atom_sites_solution_hydrogens geom
_atom_sites_solution_primary direct
_atom_sites_solution_secondary difmap
_audit_creation_method SHELXL-97
_cell_angle_alpha 70.79(4)
_cell_angle_beta 68.85(4)
_cell_angle_gamma 70.61(4)
_cell_formula_units_Z 2
_cell_length_a 10.075(9)
_cell_length_b 13.051(7)
_cell_length_c 13.240(9)
_cell_measurement_reflns_used 825
_cell_measurement_temperature 293(2)
_cell_measurement_theta_max 27.263
_cell_measurement_theta_min 2.394
_cell_volume 1487.6(19)
_computing_cell_refinement 'Bruker SMART'
_computing_data_collection 'Bruker SMART'
_computing_data_reduction 'Bruker SHELXTL'
_computing_molecular_graphics 'Bruker SHELXTL'
_computing_publication_material 'Bruker SHELXTL'
_computing_structure_refinement 'SHELXL-97 (Sheldrick, 1997)'
_computing_structure_solution 'SHELXS-97 (Sheldrick, 1990)'
_diffrn_ambient_temperature 293(2)
_diffrn_measured_fraction_theta_full 0.976
_diffrn_measured_fraction_theta_max 0.976
_diffrn_measurement_device_type 'CCD area detector'
_diffrn_measurement_method 'phi and omega scans'
_diffrn_radiation_monochromator graphite
_diffrn_radiation_source 'fine-focus sealed tube'
_diffrn_radiation_type MoK\a
_diffrn_radiation_wavelength 0.71073
_diffrn_reflns_av_R_equivalents 0.0494
_diffrn_reflns_av_sigmaI/netI 0.0556
_diffrn_reflns_limit_h_max 11
_diffrn_reflns_limit_h_min -11
_diffrn_reflns_limit_k_max 15
_diffrn_reflns_limit_k_min -15
_diffrn_reflns_limit_l_max 9
_diffrn_reflns_limit_l_min -15
_diffrn_reflns_number 6204
_diffrn_reflns_theta_full 25.01
_diffrn_reflns_theta_max 25.01
_diffrn_reflns_theta_min 1.70
_exptl_absorpt_coefficient_mu 1.781
_exptl_absorpt_correction_T_max 0.9162
_exptl_absorpt_correction_T_min 0.8420
_exptl_absorpt_correction_type multi-scan
_exptl_absorpt_process_details sadabs
_exptl_crystal_colour colorless
_exptl_crystal_density_diffrn 1.590
_exptl_crystal_density_method 'not measured'
_exptl_crystal_description cuboid
_exptl_crystal_F_000 732
_exptl_crystal_size_max 0.10
_exptl_crystal_size_mid 0.06
_exptl_crystal_size_min 0.05
_refine_diff_density_max 1.870
_refine_diff_density_min -1.861
_refine_diff_density_rms 0.169
_refine_ls_extinction_method none
_refine_ls_goodness_of_fit_ref 0.995
_refine_ls_hydrogen_treatment constr
_refine_ls_matrix_type full
_refine_ls_number_parameters 361
_refine_ls_number_reflns 5113
_refine_ls_number_restraints 2
_refine_ls_restrained_S_all 0.995
_refine_ls_R_factor_all 0.0839
_refine_ls_R_factor_gt 0.0691
_refine_ls_shift/su_max 0.001
_refine_ls_shift/su_mean 0.000
_refine_ls_structure_factor_coef Fsqd
_refine_ls_weighting_details 'calc w=1/[\s^2^(Fo^2^)+(0.1503P)^2^+0.0000P] where P=(Fo^2^+2Fc^2^)/3'
_refine_ls_weighting_scheme calc
_refine_ls_wR_factor_gt 0.1890
_refine_ls_wR_factor_ref 0.1995
_reflns_number_gt 3903
_reflns_number_total 5113
_reflns_threshold_expression >2sigma(I)
_cod_data_source_file cg800374s_si_001.cif
_cod_data_source_block f61218c
_cod_depositor_comments
;
The following automatic conversions were performed:

'_symmetry_cell_setting' value 'Triclinic' changed to 'triclinic'
according to /home/saulius/struct/CIF-dictionaries/cif_core.dic
dictionary named 'cif_core.dic' version 2.4.1 from 2010-06-29.

Automatic conversion script
Id: cif_fix_values 1715 2011-07-08 13:25:40Z adriana 
;
_cod_original_cell_volume 1487.7(19)
_cod_original_sg_symbol_H-M P-1
_cod_database_code 4503744

loop_
_symmetry_equiv_pos_as_xyz
'x, y, z'
'-x, -y, -z'

loop_
_atom_site_label
_atom_site_type_symbol
_atom_site_fract_x
_atom_site_fract_y
_atom_site_fract_z
_atom_site_U_iso_or_equiv
_atom_site_adp_type
_atom_site_occupancy
_atom_site_symmetry_multiplicity
_atom_site_calc_flag
_atom_site_refinement_flags
Zn1 Zn 0.43318(7) 0.83363(5) 0.55285(5) 0.0237(2) Uani 1 1 d .
Zn2 Zn 0.16256(7) 1.05451(5) 0.33483(5) 0.0251(2) Uani 1 1 d .
P1 P 0.12993(15) 0.83589(12) 0.52661(12) 0.0229(3) Uani 1 1 d .
P2 P 0.49208(15) 1.03100(12) 0.33598(12) 0.0223(3) Uani 1 1 d .
O1 O 0.2288(4) 0.8673(4) 0.5679(3) 0.0305(9) Uani 1 1 d .
O2 O -0.0119(4) 0.8220(3) 0.6160(4) 0.0345(10) Uani 1 1 d .
O3 O 0.1010(5) 0.9167(3) 0.4206(4) 0.0332(10) Uani 1 1 d .
O4 O 0.4467(5) 0.3053(4) 0.4855(4) 0.0445(12) Uani 1 1 d .
O5 O 0.5096(7) 0.3877(4) 0.3073(5) 0.0611(16) Uani 1 1 d .
O6 O 0.3280(4) 1.0712(4) 0.3621(3) 0.0332(10) Uani 1 1 d .
O7 O 0.5586(5) 1.1256(3) 0.3207(3) 0.0290(9) Uani 1 1 d .
O9 O 0.7970(5) 0.9624(4) -0.1865(4) 0.0410(11) Uani 1 1 d .
O10 O 0.7303(6) 0.8020(4) -0.1076(4) 0.0468(12) Uani 1 1 d .
C1 C 0.2177(6) 0.7035(5) 0.4916(5) 0.0255(12) Uani 1 1 d .
C2 C 0.2193(7) 0.6058(5) 0.5732(5) 0.0342(14) Uani 1 1 d .
H2A H 0.1714 0.6077 0.6474 0.041 Uiso 1 1 calc R
C3 C 0.2933(7) 0.5032(5) 0.5442(6) 0.0399(16) Uani 1 1 d .
H3A H 0.2937 0.4370 0.5995 0.048 Uiso 1 1 calc R
C4 C 0.3638(7) 0.4997(5) 0.4371(5) 0.0323(14) Uani 1 1 d .
C5 C 0.3624(8) 0.5971(6) 0.3546(6) 0.0409(16) Uani 1 1 d .
H5A H 0.4107 0.5946 0.2806 0.049 Uiso 1 1 calc R
C6 C 0.2892(7) 0.6984(5) 0.3820(5) 0.0356(15) Uani 1 1 d .
H6A H 0.2878 0.7640 0.3260 0.043 Uiso 1 1 calc R
C7 C 0.4474(7) 0.3904(5) 0.4067(6) 0.0367(15) Uani 1 1 d .
C8 C 0.5670(6) 0.9906(5) 0.2046(5) 0.0250(12) Uani 1 1 d .
C9 C 0.6224(7) 1.0616(5) 0.1075(5) 0.0368(15) Uani 1 1 d .
H9A H 0.6197 1.1333 0.1081 0.044 Uiso 1 1 calc R
C10 C 0.6810(8) 1.0290(6) 0.0106(5) 0.0372(15) Uani 1 1 d .
H10A H 0.7204 1.0782 -0.0540 0.045 Uiso 1 1 calc R
C11 C 0.6840(7) 0.9248(5) 0.0047(5) 0.0313(13) Uani 1 1 d .
C12 C 0.6290(8) 0.8523(6) 0.1021(5) 0.0390(16) Uani 1 1 d .
H12A H 0.6310 0.7810 0.1007 0.047 Uiso 1 1 calc R
C13 C 0.5712(7) 0.8843(5) 0.2014(5) 0.0374(15) Uani 1 1 d .
H13A H 0.5348 0.8345 0.2667 0.045 Uiso 1 1 calc R
C14 C 0.7411(7) 0.8918(6) -0.1028(6) 0.0368(15) Uani 1 1 d .
N1 N 0.3438(8) 0.3178(6) 0.2024(5) 0.0562(17) Uani 1 1 d .
H1A H 0.3288 0.2631 0.1836 0.067 Uiso 1 1 calc R
H1B H 0.4004 0.2852 0.2491 0.067 Uiso 1 1 calc R
N2 N 0.1522(7) 0.1144(6) 0.6111(6) 0.0527(16) Uani 1 1 d .
H2B H 0.1090 0.0975 0.5718 0.063 Uiso 1 1 calc R
H2C H 0.2494 0.0864 0.5865 0.063 Uiso 1 1 calc R
C15 C 0.2050(12) 0.3793(9) 0.2596(9) 0.077(3) Uani 1 1 d .
H15A H 0.1591 0.3294 0.3246 0.116 Uiso 1 1 calc R
H15B H 0.1430 0.4128 0.2109 0.116 Uiso 1 1 calc R
H15C H 0.2202 0.4367 0.2817 0.116 Uiso 1 1 calc R
C16 C 0.4224(14) 0.3876(10) 0.1013(8) 0.087(3) Uani 1 1 d .
H16A H 0.5138 0.3420 0.0669 0.130 Uiso 1 1 calc R
H16B H 0.4411 0.4450 0.1209 0.130 Uiso 1 1 calc R
H16C H 0.3638 0.4212 0.0502 0.130 Uiso 1 1 calc R
C17 C 0.1020(9) 0.0591(9) 0.7267(7) 0.063(2) Uani 1 1 d .
H17A H 0.1254 -0.0200 0.7340 0.095 Uiso 1 1 calc R
H17B H -0.0022 0.0863 0.7536 0.095 Uiso 1 1 calc R
H17C H 0.1495 0.0743 0.7695 0.095 Uiso 1 1 calc R
C18 C 0.1244(11) 0.2344(9) 0.5873(11) 0.086(3) Uani 1 1 d .
H18A H 0.1615 0.2634 0.5086 0.129 Uiso 1 1 calc R
H18B H 0.1724 0.2539 0.6267 0.129 Uiso 1 1 calc R
H18C H 0.0207 0.2659 0.6108 0.129 Uiso 1 1 calc R
O12 O 0.3214(10) 0.4740(9) 0.8686(7) 0.127(3) Uani 1 1 d .
N3 N 0.0620(12) 0.6982(9) 0.9904(10) 0.107(3) Uani 1 1 d D
O11 O -0.0684(13) 0.5835(11) 1.1280(10) 0.157(5) Uani 1 1 d .
C21 C -0.0217(16) 0.6302(11) 1.0294(14) 0.116(5) Uani 1 1 d .
H21A H -0.0501 0.6144 0.9778 0.139 Uiso 1 1 calc R
C19 C 0.1141(15) 0.7464(12) 0.8733(11) 0.126(6) Uani 1 1 d D
H19A H 0.0777 0.7188 0.8321 0.190 Uiso 1 1 calc R
H19B H 0.2194 0.7261 0.8502 0.190 Uiso 1 1 calc R
H19C H 0.0801 0.8263 0.8592 0.190 Uiso 1 1 calc R
C20 C 0.102(2) 0.727(2) 1.0671(17) 0.226(13) Uani 1 1 d D
H20A H 0.0587 0.6881 1.1414 0.338 Uiso 1 1 calc R
H20B H 0.0674 0.8060 1.0607 0.338 Uiso 1 1 calc R
H20C H 0.2067 0.7058 1.0517 0.338 Uiso 1 1 calc R
O8 O 0.5416(4) 0.9287(3) 0.4202(3) 0.0291(9) Uani 1 1 d .

loop_
_atom_site_aniso_label
_atom_site_aniso_U_11
_atom_site_aniso_U_22
_atom_site_aniso_U_33
_atom_site_aniso_U_23
_atom_site_aniso_U_13
_atom_site_aniso_U_12
Zn1 0.0192(4) 0.0161(4) 0.0367(4) -0.0127(3) -0.0066(3) -0.0006(3)
Zn2 0.0183(4) 0.0211(4) 0.0360(4) -0.0146(3) -0.0042(3) -0.0010(3)
P1 0.0158(7) 0.0143(7) 0.0385(8) -0.0129(6) -0.0051(6) 0.0003(5)
P2 0.0169(7) 0.0196(8) 0.0319(7) -0.0127(6) -0.0035(6) -0.0034(6)
O1 0.018(2) 0.028(2) 0.048(2) -0.0214(19) -0.0092(18) 0.0022(17)
O2 0.017(2) 0.023(2) 0.059(3) -0.021(2) 0.0026(19) -0.0030(17)
O3 0.037(2) 0.016(2) 0.052(2) -0.0135(19) -0.018(2) -0.0007(18)
O4 0.037(3) 0.022(2) 0.067(3) -0.020(2) -0.004(2) 0.000(2)
O5 0.070(4) 0.033(3) 0.067(3) -0.031(3) -0.007(3) 0.008(3)
O6 0.015(2) 0.040(3) 0.046(2) -0.021(2) -0.0067(18) -0.0001(18)
O7 0.036(2) 0.025(2) 0.034(2) -0.0162(17) -0.0052(18) -0.0143(18)
O9 0.041(3) 0.051(3) 0.034(2) -0.019(2) -0.005(2) -0.013(2)
O10 0.059(3) 0.042(3) 0.046(3) -0.029(2) -0.011(2) -0.007(2)
C1 0.018(3) 0.018(3) 0.044(3) -0.015(2) -0.008(2) -0.001(2)
C2 0.030(3) 0.021(3) 0.047(3) -0.017(3) -0.003(3) 0.000(3)
C3 0.038(4) 0.015(3) 0.063(4) -0.012(3) -0.016(3) 0.001(3)
C4 0.024(3) 0.020(3) 0.056(4) -0.020(3) -0.012(3) 0.003(2)
C5 0.039(4) 0.030(4) 0.048(4) -0.019(3) -0.005(3) 0.001(3)
C6 0.035(3) 0.019(3) 0.045(3) -0.008(3) -0.008(3) 0.000(3)
C7 0.024(3) 0.020(3) 0.063(4) -0.019(3) -0.009(3) 0.003(3)
C8 0.019(3) 0.022(3) 0.040(3) -0.014(2) -0.012(2) -0.003(2)
C9 0.040(4) 0.024(3) 0.044(3) -0.012(3) -0.002(3) -0.011(3)
C10 0.042(4) 0.031(4) 0.038(3) -0.013(3) -0.003(3) -0.012(3)
C11 0.022(3) 0.035(4) 0.039(3) -0.014(3) -0.010(3) -0.003(3)
C12 0.046(4) 0.027(3) 0.044(4) -0.018(3) 0.000(3) -0.014(3)
C13 0.041(4) 0.028(3) 0.042(3) -0.014(3) 0.001(3) -0.014(3)
C14 0.020(3) 0.043(4) 0.051(4) -0.023(3) -0.010(3) -0.001(3)
N1 0.074(5) 0.041(4) 0.065(4) -0.014(3) -0.031(4) -0.014(3)
N2 0.030(3) 0.062(4) 0.071(4) -0.031(4) -0.017(3) 0.001(3)
C15 0.074(7) 0.068(7) 0.101(7) -0.029(6) -0.026(6) -0.021(6)
C16 0.113(9) 0.081(8) 0.065(6) 0.002(5) -0.025(6) -0.043(7)
C17 0.040(4) 0.081(7) 0.074(5) -0.026(5) -0.011(4) -0.018(4)
C18 0.056(6) 0.062(7) 0.138(9) -0.008(6) -0.037(6) -0.017(5)
O12 0.106(7) 0.135(9) 0.108(6) 0.009(6) -0.017(5) -0.042(6)
N3 0.082(7) 0.073(7) 0.149(10) -0.009(7) -0.029(7) -0.018(6)
O11 0.131(9) 0.157(11) 0.155(9) 0.024(8) -0.038(8) -0.064(9)
C21 0.107(11) 0.072(9) 0.147(13) 0.011(9) -0.043(10) -0.024(8)
C19 0.094(10) 0.106(11) 0.128(11) 0.030(9) -0.029(9) -0.021(9)
C20 0.22(2) 0.30(3) 0.24(2) -0.17(2) 0.03(2) -0.15(3)
O8 0.029(2) 0.019(2) 0.035(2) -0.0109(17) -0.0027(18) -0.0017(17)

loop_
_atom_type_symbol
_atom_type_description
_atom_type_scat_dispersion_real
_atom_type_scat_dispersion_imag
_atom_type_scat_source
C C 0.0033 0.0016 'International Tables Vol C Tables 4.2.6.8 and 6.1.1.4'
H H 0.0000 0.0000 'International Tables Vol C Tables 4.2.6.8 and 6.1.1.4'
N N 0.0061 0.0033 'International Tables Vol C Tables 4.2.6.8 and 6.1.1.4'
O O 0.0106 0.0060 'International Tables Vol C Tables 4.2.6.8 and 6.1.1.4'
P P 0.1023 0.0942 'International Tables Vol C Tables 4.2.6.8 and 6.1.1.4'
Zn Zn 0.2839 1.4301 'International Tables Vol C Tables 4.2.6.8 and 6.1.1.4'

loop_
_geom_angle_atom_site_label_1
_geom_angle_atom_site_label_2
_geom_angle_atom_site_label_3
_geom_angle
_geom_angle_site_symmetry_1
_geom_angle_site_symmetry_3
O1 Zn1 O4 117.6(2) . 2_666
O1 Zn1 O7 104.26(18) . 2_676
O4 Zn1 O7 120.7(2) 2_666 2_676
O1 Zn1 O8 114.01(18) . .
O4 Zn1 O8 94.84(19) 2_666 .
O7 Zn1 O8 104.73(17) 2_676 .
O2 Zn2 O6 101.43(19) 2_576 .
O2 Zn2 O9 119.8(2) 2_576 2_675
O6 Zn2 O9 113.34(19) . 2_675
O2 Zn2 O3 108.63(19) 2_576 .
O6 Zn2 O3 115.08(19) . .
O9 Zn2 O3 99.2(2) 2_675 .
O1 P1 O3 112.6(2) . .
O1 P1 O2 111.5(3) . .
O3 P1 O2 111.2(3) . .
O1 P1 C1 109.4(3) . .
O3 P1 C1 105.3(3) . .
O2 P1 C1 106.4(3) . .
O8 P2 O6 113.0(2) . .
O8 P2 O7 112.1(2) . .
O6 P2 O7 110.0(3) . .
O8 P2 C8 105.4(3) . .
O6 P2 C8 110.1(3) . .
O7 P2 C8 105.8(2) . .
P1 O1 Zn1 137.7(3) . .
P1 O2 Zn2 123.0(3) . 2_576
P1 O3 Zn2 131.1(3) . .
C7 O4 Zn1 116.0(4) . 2_666
P2 O6 Zn2 141.7(3) . .
P2 O7 Zn1 122.0(2) . 2_676
C14 O9 Zn2 119.6(4) . 2_675
C2 C1 C6 119.0(5) . .
C2 C1 P1 120.7(5) . .
C6 C1 P1 120.3(5) . .
C1 C2 C3 119.8(6) . .
C1 C2 H2A 120.1 . .
C3 C2 H2A 120.1 . .
C4 C3 C2 120.6(6) . .
C4 C3 H3A 119.7 . .
C2 C3 H3A 119.7 . .
C3 C4 C5 120.2(6) . .
C3 C4 C7 120.5(6) . .
C5 C4 C7 119.3(6) . .
C4 C5 C6 119.8(6) . .
C4 C5 H5A 120.1 . .
C6 C5 H5A 120.1 . .
C5 C6 C1 120.7(6) . .
C5 C6 H6A 119.6 . .
C1 C6 H6A 119.6 . .
O5 C7 O4 123.7(6) . .
O5 C7 C4 120.1(6) . .
O4 C7 C4 116.2(6) . .
C9 C8 C13 118.6(6) . .
C9 C8 P2 121.6(5) . .
C13 C8 P2 119.8(5) . .
C10 C9 C8 120.8(6) . .
C10 C9 H9A 119.6 . .
C8 C9 H9A 119.6 . .
C9 C10 C11 121.8(6) . .
C9 C10 H10A 119.1 . .
C11 C10 H10A 119.1 . .
C12 C11 C10 117.9(6) . .
C12 C11 C14 120.6(6) . .
C10 C11 C14 121.5(6) . .
C13 C12 C11 120.6(6) . .
C13 C12 H12A 119.7 . .
C11 C12 H12A 119.7 . .
C12 C13 C8 120.3(6) . .
C12 C13 H13A 119.8 . .
C8 C13 H13A 119.8 . .
O10 C14 O9 124.2(6) . .
O10 C14 C11 120.4(6) . .
O9 C14 C11 115.4(6) . .
C15 N1 C16 113.4(8) . .
C15 N1 H1A 108.9 . .
C16 N1 H1A 108.9 . .
C15 N1 H1B 108.9 . .
C16 N1 H1B 108.9 . .
H1A N1 H1B 107.7 . .
C17 N2 C18 115.6(8) . .
C17 N2 H2B 108.4 . .
C18 N2 H2B 108.4 . .
C17 N2 H2C 108.4 . .
C18 N2 H2C 108.4 . .
H2B N2 H2C 107.4 . .
N1 C15 H15A 109.5 . .
N1 C15 H15B 109.5 . .
H15A C15 H15B 109.5 . .
N1 C15 H15C 109.5 . .
H15A C15 H15C 109.5 . .
H15B C15 H15C 109.5 . .
N1 C16 H16A 109.5 . .
N1 C16 H16B 109.5 . .
H16A C16 H16B 109.5 . .
N1 C16 H16C 109.5 . .
H16A C16 H16C 109.5 . .
H16B C16 H16C 109.5 . .
N2 C17 H17A 109.5 . .
N2 C17 H17B 109.5 . .
H17A C17 H17B 109.5 . .
N2 C17 H17C 109.5 . .
H17A C17 H17C 109.5 . .
H17B C17 H17C 109.5 . .
N2 C18 H18A 109.5 . .
N2 C18 H18B 109.5 . .
H18A C18 H18B 109.5 . .
N2 C18 H18C 109.5 . .
H18A C18 H18C 109.5 . .
H18B C18 H18C 109.5 . .
C21 N3 C20 117.6(15) . .
C21 N3 C19 123.0(14) . .
C20 N3 C19 119.4(14) . .
O11 C21 N3 127.0(17) . .
O11 C21 H21A 116.5 . .
N3 C21 H21A 116.5 . .
N3 C19 H19A 109.5 . .
N3 C19 H19B 109.5 . .
H19A C19 H19B 109.5 . .
N3 C19 H19C 109.5 . .
H19A C19 H19C 109.5 . .
H19B C19 H19C 109.5 . .
N3 C20 H20A 109.5 . .
N3 C20 H20B 109.5 . .
H20A C20 H20B 109.5 . .
N3 C20 H20C 109.5 . .
H20A C20 H20C 109.5 . .
H20B C20 H20C 109.5 . .
P2 O8 Zn1 132.4(3) . .

loop_
_geom_bond_atom_site_label_1
_geom_bond_atom_site_label_2
_geom_bond_distance
_geom_bond_site_symmetry_2
Zn1 O1 1.907(4) .
Zn1 O4 1.927(5) 2_666
Zn1 O7 1.952(4) 2_676
Zn1 O8 1.975(4) .
Zn2 O2 1.918(4) 2_576
Zn2 O6 1.920(4) .
Zn2 O9 1.929(4) 2_675
Zn2 O3 1.948(4) .
P1 O1 1.506(4) .
P1 O3 1.511(4) .
P1 O2 1.512(4) .
P1 C1 1.788(6) .
P2 O8 1.501(4) .
P2 O6 1.503(4) .
P2 O7 1.517(4) .
P2 C8 1.807(6) .
O2 Zn2 1.918(4) 2_576
O4 C7 1.249(8) .
O4 Zn1 1.927(5) 2_666
O5 C7 1.244(8) .
O7 Zn1 1.952(4) 2_676
O9 C14 1.271(8) .
O9 Zn2 1.929(4) 2_675
O10 C14 1.237(8) .
C1 C2 1.374(9) .
C1 C6 1.381(9) .
C2 C3 1.402(8) .
C2 H2A 0.9300 .
C3 C4 1.346(10) .
C3 H3A 0.9300 .
C4 C5 1.377(9) .
C4 C7 1.497(8) .
C5 C6 1.378(9) .
C5 H5A 0.9300 .
C6 H6A 0.9300 .
C8 C9 1.366(9) .
C8 C13 1.387(9) .
C9 C10 1.350(9) .
C9 H9A 0.9300 .
C10 C11 1.378(9) .
C10 H10A 0.9300 .
C11 C12 1.376(9) .
C11 C14 1.479(9) .
C12 C13 1.375(9) .
C12 H12A 0.9300 .
C13 H13A 0.9300 .
N1 C15 1.437(12) .
N1 C16 1.470(11) .
N1 H1A 0.9000 .
N1 H1B 0.9000 .
N2 C17 1.441(11) .
N2 C18 1.442(12) .
N2 H2B 0.9000 .
N2 H2C 0.9000 .
C15 H15A 0.9600 .
C15 H15B 0.9600 .
C15 H15C 0.9600 .
C16 H16A 0.9600 .
C16 H16B 0.9600 .
C16 H16C 0.9600 .
C17 H17A 0.9600 .
C17 H17B 0.9600 .
C17 H17C 0.9600 .
C18 H18A 0.9600 .
C18 H18B 0.9600 .
C18 H18C 0.9600 .
N3 C21 1.283(16) .
N3 C20 1.406(14) .
N3 C19 1.437(13) .
O11 C21 1.232(16) .
C21 H21A 0.9300 .
C19 H19A 0.9600 .
C19 H19B 0.9600 .
C19 H19C 0.9600 .
C20 H20A 0.9600 .
C20 H20B 0.9600 .
C20 H20C 0.9600 .

loop_
_geom_hbond_atom_site_label_D
_geom_hbond_atom_site_label_H
_geom_hbond_atom_site_label_A
_geom_hbond_distance_DH
_geom_hbond_distance_HA
_geom_hbond_distance_DA
_geom_hbond_angle_DHA
_geom_hbond_site_symmetry_A
N2 H2C O8 0.90 2.02 2.843(8) 151.5 2_666
N2 H2B O3 0.90 2.15 2.902(8) 140.7 2_566
N1 H1B O5 0.90 2.42 3.012(9) 123.5 .
N1 H1B O7 0.90 2.32 3.112(8) 147.4 1_545
N1 H1A O10 0.90 1.85 2.704(8) 158.2 2_665
